data_1560577
loop_
_publ_author_name
'Gong, Pifu'
'Luo, Siyang'
'Huang, Qian'
'Yang, Yi'
'Jiang, Xingxing'
'Liang, Fei'
'Chen, Chuangtian'
'Lin, Zheshuai'

_publ_section_title
;
 An alkaline tin(II) halide compound Na 3 Sn 2 F 6 Cl: Synthesis,
 structure, and characterization
;
_journal_name_full 'Journal of Solid State Chemistry'
_journal_page_first 104
_journal_page_last 108
_journal_paper_doi 10.1016/j.jssc.2017.01.023
_journal_volume 248
_journal_year 2017
_chemical_formula_sum 'Cl F6 Na3 Sn2'
_chemical_formula_weight 455.80
_space_group_crystal_system trigonal
_space_group_IT_number 167
_space_group_name_Hall '-R 3 2"c'
_space_group_name_H-M_alt 'R -3 c :H'
_atom_sites_solution_hydrogens .
_cell_angle_alpha 90
_cell_angle_beta 90
_cell_angle_gamma 120
_cell_formula_units_Z 6
_cell_length_a 5.7407(3)
_cell_length_b 5.7407(3)
_cell_length_c 43.503(3)
_cell_measurement_reflns_used 1141
_cell_measurement_temperature 296(2)
_cell_measurement_theta_max 25.11
_cell_measurement_theta_min 2.81
_cell_volume 1241.59(13)
_computing_structure_refinement 'SHELXL-2014/7 (Sheldrick, 2014)'
_diffrn_ambient_temperature 296(2)
_diffrn_measured_fraction_theta_full 1.000
_diffrn_measured_fraction_theta_max 1.000
_diffrn_measurement_device_type CCD
_diffrn_radiation_type MoK\a
_diffrn_radiation_wavelength 0.71073
_diffrn_reflns_av_R_equivalents 0.0307
_diffrn_reflns_av_unetI/netI 0.0143
_diffrn_reflns_Laue_measured_fraction_full 1.000
_diffrn_reflns_Laue_measured_fraction_max 1.000
_diffrn_reflns_limit_h_max 6
_diffrn_reflns_limit_h_min -6
_diffrn_reflns_limit_k_max 6
_diffrn_reflns_limit_k_min -6
_diffrn_reflns_limit_l_max 42
_diffrn_reflns_limit_l_min -51
_diffrn_reflns_number 2277
_diffrn_reflns_point_group_measured_fraction_full 1.000
_diffrn_reflns_point_group_measured_fraction_max 1.000
_diffrn_reflns_theta_full 25.108
_diffrn_reflns_theta_max 25.108
_diffrn_reflns_theta_min 2.809
_exptl_absorpt_coefficient_mu 6.550
_exptl_absorpt_correction_type multi-scan
_exptl_absorpt_process_details sadabs
_exptl_crystal_colour colorless
_exptl_crystal_density_diffrn 3.658
_exptl_crystal_description block
_exptl_crystal_F_000 1224
_exptl_crystal_size_max 0.120
_exptl_crystal_size_mid 0.100
_exptl_crystal_size_min 0.080
_exptl_transmission_factor_max 0.864
_exptl_transmission_factor_min 0.864
_refine_diff_density_max 0.683
_refine_diff_density_min -3.777
_refine_diff_density_rms 0.518
_refine_ls_extinction_coef .
_refine_ls_extinction_method none
_refine_ls_goodness_of_fit_ref 1.268
_refine_ls_hydrogen_treatment undef
_refine_ls_matrix_type full
_refine_ls_number_parameters 20
_refine_ls_number_reflns 254
_refine_ls_number_restraints 0
_refine_ls_restrained_S_all 1.268
_refine_ls_R_factor_all 0.0468
_refine_ls_R_factor_gt 0.0454
_refine_ls_shift/su_max 0.001
_refine_ls_shift/su_mean 0.000
_refine_ls_structure_factor_coef Fsqd
_refine_ls_weighting_details 'w=1/[\s^2^(Fo^2^)+(0.0755P)^2^+6.2630P] where P=(Fo^2^+2Fc^2^)/3'
_refine_ls_weighting_scheme calc
_refine_ls_wR_factor_gt 0.1137
_refine_ls_wR_factor_ref 0.1153
_reflns_Friedel_coverage 0.000
_reflns_Friedel_fraction_full .
_reflns_Friedel_fraction_max .
_reflns_number_gt 231
_reflns_number_total 254
_reflns_threshold_expression 'I > 2\s(I)'
_cod_data_source_file JSSC-2017-249-104.cif
_cod_data_source_block 1_a
_cod_original_cell_volume 1241.60(15)
_cod_database_code 1560577
_shelx_space_group_comment
;
The symmetry employed for this shelxl refinement is uniquely defined
by the following loop, which should always be used as a source of
symmetry information in preference to the above space-group names.
They are only intended as comments.
;
_shelx_estimated_absorpt_t_min 0.507
_shelx_estimated_absorpt_t_max 0.622

loop_
_space_group_symop_operation_xyz
'x, y, z'
'-y, x-y, z'
'-x+y, -x, z'
'y, x, -z+1/2'
'x-y, -y, -z+1/2'
'-x, -x+y, -z+1/2'
'x+2/3, y+1/3, z+1/3'
'-y+2/3, x-y+1/3, z+1/3'
'-x+y+2/3, -x+1/3, z+1/3'
'y+2/3, x+1/3, -z+5/6'
'x-y+2/3, -y+1/3, -z+5/6'
'-x+2/3, -x+y+1/3, -z+5/6'
'x+1/3, y+2/3, z+2/3'
'-y+1/3, x-y+2/3, z+2/3'
'-x+y+1/3, -x+2/3, z+2/3'
'y+1/3, x+2/3, -z+7/6'
'x-y+1/3, -y+2/3, -z+7/6'
'-x+1/3, -x+y+2/3, -z+7/6'
'-x, -y, -z'
'y, -x+y, -z'
'x-y, x, -z'
'-y, -x, z-1/2'
'-x+y, y, z-1/2'
'x, x-y, z-1/2'
'-x+2/3, -y+1/3, -z+1/3'
'y+2/3, -x+y+1/3, -z+1/3'
'x-y+2/3, x+1/3, -z+1/3'
'-y+2/3, -x+1/3, z-1/6'
'-x+y+2/3, y+1/3, z-1/6'
'x+2/3, x-y+1/3, z-1/6'
'-x+1/3, -y+2/3, -z+2/3'
'y+1/3, -x+y+2/3, -z+2/3'
'x-y+1/3, x+2/3, -z+2/3'
'-y+1/3, -x+2/3, z+1/6'
'-x+y+1/3, y+2/3, z+1/6'
'x+1/3, x-y+2/3, z+1/6'

loop_
_atom_site_label
_atom_site_type_symbol
_atom_site_fract_x
_atom_site_fract_y
_atom_site_fract_z
_atom_site_U_iso_or_equiv
_atom_site_adp_type
_atom_site_occupancy
_atom_site_site_symmetry_order
_atom_site_calc_flag
_atom_site_refinement_flags_posn
_atom_site_refinement_flags_adp
_atom_site_refinement_flags_occupancy
_atom_site_disorder_assembly
_atom_site_disorder_group
Sn01 Sn 0.3333 0.6667 0.55811(2) 0.0158(5) Uani 1 3 d S T P . .
Cl1 Cl 0.6667 0.3333 0.5833 0.0339(13) Uani 1 6 d S T P . .
Na2 Na 0.0000 0.0000 0.5000 0.0169(15) Uani 1 6 d S T P . .
Na1 Na 0.6667 0.3333 0.51845(13) 0.0224(13) Uani 1 3 d S T P . .
F005 F 0.2879(6) 0.3757(6) 0.52689(7) 0.0209(8) Uani 1 1 d . . . . .

loop_
_atom_site_aniso_label
_atom_site_aniso_U_11
_atom_site_aniso_U_22
_atom_site_aniso_U_33
_atom_site_aniso_U_23
_atom_site_aniso_U_13
_atom_site_aniso_U_12
Sn01 0.0179(6) 0.0179(6) 0.0117(7) 0.000 0.000 0.0089(3)
Cl1 0.0416(19) 0.0416(19) 0.018(3) 0.000 0.000 0.0208(10)
Na2 0.014(2) 0.014(2) 0.022(4) 0.000 0.000 0.0072(10)
Na1 0.0245(19) 0.0245(19) 0.018(3) 0.000 0.000 0.0122(9)
F005 0.0231(18) 0.0164(16) 0.0241(17) -0.0060(12) -0.0045(13) 0.0105(13)

loop_
_atom_type_symbol
_atom_type_description
_atom_type_scat_dispersion_real
_atom_type_scat_dispersion_imag
_atom_type_scat_source
F F 0.0171 0.0103 'International Tables Vol C Tables 4.2.6.8 and 6.1.1.4'
Na Na 0.0362 0.0249 'International Tables Vol C Tables 4.2.6.8 and 6.1.1.4'
Cl Cl 0.1484 0.1585 'International Tables Vol C Tables 4.2.6.8 and 6.1.1.4'
Sn Sn -0.6537 1.4246 'International Tables Vol C Tables 4.2.6.8 and 6.1.1.4'

loop_
_geom_angle_atom_site_label_1
_geom_angle_atom_site_label_2
_geom_angle_atom_site_label_3
_geom_angle
_geom_angle_site_symmetry_1
_geom_angle_site_symmetry_3
F005 Sn01 F005 81.47(13) . 2_665
F005 Sn01 F005 81.47(13) . 3_565
F005 Sn01 F005 81.47(13) 2_665 3_565
F005 Sn01 Na1 48.89(8) . 19_666
F005 Sn01 Na1 48.89(9) 2_665 19_666
F005 Sn01 Na1 48.89(8) 3_565 19_666
F005 Sn01 Na1 66.39(10) . 1_455
F005 Sn01 Na1 108.52(12) 2_665 1_455
F005 Sn01 Na1 34.12(10) 3_565 1_455
Na1 Sn01 Na1 62.50(8) 19_666 1_455
F005 Sn01 Na1 108.52(12) . 1_565
F005 Sn01 Na1 34.12(10) 2_665 1_565
F005 Sn01 Na1 66.39(10) 3_565 1_565
Na1 Sn01 Na1 62.50(8) 19_666 1_565
Na1 Sn01 Na1 100.38(10) 1_455 1_565
F005 Sn01 Na1 34.12(10) . .
F005 Sn01 Na1 66.39(10) 2_665 .
F005 Sn01 Na1 108.52(12) 3_565 .
Na1 Sn01 Na1 62.50(8) 19_666 .
Na1 Sn01 Na1 100.38(10) 1_455 .
Na1 Sn01 Na1 100.38(10) 1_565 .
Na1 Cl1 Na1 180.0 16_545 .
F005 Na2 F005 180.00(12) 21_556 3
F005 Na2 F005 95.99(10) 21_556 19_556
F005 Na2 F005 84.01(10) 3 19_556
F005 Na2 F005 95.99(10) 21_556 20_556
F005 Na2 F005 84.01(10) 3 20_556
F005 Na2 F005 95.99(10) 19_556 20_556
F005 Na2 F005 84.01(10) 21_556 2
F005 Na2 F005 95.99(10) 3 2
F005 Na2 F005 84.01(10) 19_556 2
F005 Na2 F005 180.0 20_556 2
F005 Na2 F005 84.01(10) 21_556 .
F005 Na2 F005 95.99(10) 3 .
F005 Na2 F005 180.00(12) 19_556 .
F005 Na2 F005 84.01(10) 20_556 .
F005 Na2 F005 95.99(10) 2 .
F005 Na2 Na1 107.88(9) 21_556 .
F005 Na2 Na1 72.12(9) 3 .
F005 Na2 Na1 137.04(9) 19_556 .
F005 Na2 Na1 47.45(11) 20_556 .
F005 Na2 Na1 132.55(11) 2 .
F005 Na2 Na1 42.96(9) . .
F005 Na2 Na1 72.12(9) 21_556 19_556
F005 Na2 Na1 107.88(9) 3 19_556
F005 Na2 Na1 42.96(9) 19_556 19_556
F005 Na2 Na1 132.54(11) 20_556 19_556
F005 Na2 Na1 47.46(11) 2 19_556
F005 Na2 Na1 137.04(9) . 19_556
Na1 Na2 Na1 180.0 . 19_556
F005 Na2 Na1 42.96(9) 21_556 19_666
F005 Na2 Na1 137.04(9) 3 19_666
F005 Na2 Na1 132.55(11) 19_556 19_666
F005 Na2 Na1 72.12(9) 20_556 19_666
F005 Na2 Na1 107.88(9) 2 19_666
F005 Na2 Na1 47.46(11) . 19_666
Na1 Na2 Na1 65.36(7) . 19_666
Na1 Na2 Na1 114.64(7) 19_556 19_666
F005 Na2 Na1 137.04(9) 21_556 1_445
F005 Na2 Na1 42.96(9) 3 1_445
F005 Na2 Na1 47.45(11) 19_556 1_445
F005 Na2 Na1 107.88(9) 20_556 1_445
F005 Na2 Na1 72.12(9) 2 1_445
F005 Na2 Na1 132.54(11) . 1_445
Na1 Na2 Na1 114.64(7) . 1_445
Na1 Na2 Na1 65.36(7) 19_556 1_445
Na1 Na2 Na1 180.0 19_666 1_445
F005 Na2 Na1 47.46(11) 21_556 1_455
F005 Na2 Na1 132.54(11) 3 1_455
F005 Na2 Na1 107.88(9) 19_556 1_455
F005 Na2 Na1 137.04(9) 20_556 1_455
F005 Na2 Na1 42.96(9) 2 1_455
F005 Na2 Na1 72.12(9) . 1_455
Na1 Na2 Na1 114.64(7) . 1_455
Na1 Na2 Na1 65.36(7) 19_556 1_455
Na1 Na2 Na1 65.36(7) 19_666 1_455
Na1 Na2 Na1 114.64(7) 1_445 1_455
F005 Na2 Na1 132.54(11) 21_556 19_656
F005 Na2 Na1 47.46(11) 3 19_656
F005 Na2 Na1 72.12(9) 19_556 19_656
F005 Na2 Na1 42.96(9) 20_556 19_656
F005 Na2 Na1 137.04(9) 2 19_656
F005 Na2 Na1 107.88(9) . 19_656
Na1 Na2 Na1 65.36(7) . 19_656
Na1 Na2 Na1 114.64(7) 19_556 19_656
Na1 Na2 Na1 114.64(7) 19_666 19_656
Na1 Na2 Na1 65.36(7) 1_445 19_656
Na1 Na2 Na1 180.00(19) 1_455 19_656
F005 Na1 F005 117.58(8) 2_655 3_665
F005 Na1 F005 117.58(8) 2_655 .
F005 Na1 F005 117.58(8) 3_665 .
F005 Na1 F005 137.3(2) 2_655 19_666
F005 Na1 F005 77.83(15) 3_665 19_666
F005 Na1 F005 81.17(14) . 19_666
F005 Na1 F005 81.17(14) 2_655 20_556
F005 Na1 F005 137.3(2) 3_665 20_556
F005 Na1 F005 77.84(15) . 20_556
F005 Na1 F005 64.90(17) 19_666 20_556
F005 Na1 F005 77.83(15) 2_655 21_656
F005 Na1 F005 81.17(14) 3_665 21_656
F005 Na1 F005 137.3(2) . 21_656
F005 Na1 F005 64.90(17) 19_666 21_656
F005 Na1 F005 64.90(17) 20_556 21_656
F005 Na1 Cl1 80.96(16) 2_655 .
F005 Na1 Cl1 80.96(16) 3_665 .
F005 Na1 Cl1 80.95(16) . .
F005 Na1 Cl1 141.71(10) 19_666 .
F005 Na1 Cl1 141.71(10) 20_556 .
F005 Na1 Cl1 141.71(10) 21_656 .
F005 Na1 Sn01 99.05(16) 2_655 19_666
F005 Na1 Sn01 99.04(16) 3_665 19_666
F005 Na1 Sn01 99.05(16) . 19_666
F005 Na1 Sn01 38.29(10) 19_666 19_666
F005 Na1 Sn01 38.29(10) 20_556 19_666
F005 Na1 Sn01 38.29(10) 21_656 19_666
Cl1 Na1 Sn01 180.0 . 19_666
F005 Na1 Na2 41.67(8) 2_655 1_655
F005 Na1 Na2 87.10(8) 3_665 1_655
F005 Na1 Na2 155.31(9) . 1_655
F005 Na1 Na2 106.72(16) 19_666 1_655
F005 Na1 Na2 84.41(12) 20_556 1_655
F005 Na1 Na2 41.89(7) 21_656 1_655
Cl1 Na1 Na2 103.61(9) . 1_655
Sn01 Na1 Na2 76.39(9) 19_666 1_655
F005 Na1 Na2 87.10(8) 2_655 .
F005 Na1 Na2 155.31(8) 3_665 .
F005 Na1 Na2 41.67(8) . .
F005 Na1 Na2 84.41(12) 19_666 .
F005 Na1 Na2 41.89(7) 20_556 .
F005 Na1 Na2 106.72(16) 21_656 .
Cl1 Na1 Na2 103.61(9) . .
Sn01 Na1 Na2 76.39(9) 19_666 .
Na2 Na1 Na2 114.64(7) 1_655 .
F005 Na1 Na2 155.31(9) 2_655 1_665
F005 Na1 Na2 41.67(7) 3_665 1_665
F005 Na1 Na2 87.10(8) . 1_665
F005 Na1 Na2 41.89(7) 19_666 1_665
F005 Na1 Na2 106.72(16) 20_556 1_665
F005 Na1 Na2 84.41(12) 21_656 1_665
Cl1 Na1 Na2 103.61(9) . 1_665
Sn01 Na1 Na2 76.39(9) 19_666 1_665
Na2 Na1 Na2 114.64(7) 1_655 1_665
Na2 Na1 Na2 114.64(7) . 1_665
F005 Na1 Na1 142.61(15) 2_655 19_666
F005 Na1 Na1 98.61(8) 3_665 19_666
F005 Na1 Na1 42.39(7) . 19_666
F005 Na1 Na1 38.78(11) 19_666 19_666
F005 Na1 Na1 64.98(15) 20_556 19_666
F005 Na1 Na1 100.1(2) 21_656 19_666
Cl1 Na1 Na1 115.84(16) . 19_666
Sn01 Na1 Na1 64.16(16) 19_666 19_666
Na2 Na1 Na1 140.5(3) 1_655 19_666
Na2 Na1 Na1 57.32(4) . 19_666
Na2 Na1 Na1 57.32(4) 1_665 19_666
Sn01 F005 Na2 147.32(16) . .
Sn01 F005 Na1 116.11(16) . .
Na2 F005 Na1 95.37(13) . .
Sn01 F005 Na1 92.82(14) . 19_666
Na2 F005 Na1 90.65(12) . 19_666
Na1 F005 Na1 98.83(14) . 19_666

loop_
_geom_bond_atom_site_label_1
_geom_bond_atom_site_label_2
_geom_bond_distance
_geom_bond_site_symmetry_2
Sn01 F005 2.066(3) .
Sn01 F005 2.066(3) 2_665
Sn01 F005 2.066(3) 3_565
Sn01 Na1 3.331(6) 19_666
Sn01 Na1 3.737(3) 1_455
Sn01 Na1 3.737(3) 1_565
Sn01 Na1 3.737(3) .
Cl1 Na1 2.823(6) 16_545
Cl1 Na1 2.823(6) .
Na2 F005 2.277(3) 21_556
Na2 F005 2.277(3) 3
Na2 F005 2.277(3) 19_556
Na2 F005 2.277(3) 20_556
Na2 F005 2.277(3) 2
Na2 F005 2.277(3) .
Na2 Na1 3.4102(14) .
Na2 Na1 3.4102(14) 19_556
Na2 Na1 3.4102(14) 19_666
Na2 Na1 3.4102(14) 1_445
Na2 Na1 3.4102(14) 1_455
Na2 Na1 3.4102(14) 19_656
Na1 F005 2.334(3) 2_655
Na1 F005 2.334(3) 3_665
Na1 F005 2.334(3) .
Na1 F005 2.513(5) 19_666
Na1 F005 2.513(5) 20_556
Na1 F005 2.513(5) 21_656
Na1 Sn01 3.330(6) 19_666
Na1 Na2 3.4102(14) 1_655
Na1 Na2 3.4102(14) 1_665
Na1 Na1 3.683(5) 19_666
F005 Na1 2.513(5) 19_666
